data_7128668
loop_
_publ_author_name
'Ge, Yixiu'
'Qiu, Zaozao'
'Xie, Zuowei'

_publ_section_title
;
 Pd-catalyzed selective tetrafunctionalization of
 diiodo-<i>o</i>-carboranes.
;
_journal_issue 65
_journal_name_full 'Chemical communications (Cambridge, England)'
_journal_page_first 8071
_journal_page_last 8074
_journal_paper_doi 10.1039/d1cc03449a
_journal_volume 57
_journal_year 2021
_chemical_absolute_configuration rmad
_chemical_formula_moiety 'C16 H21 B10 I'
_chemical_formula_sum 'C16 H21 B10 I'
_chemical_formula_weight 448.33
_space_group_crystal_system monoclinic
_space_group_IT_number 4
_space_group_name_Hall 'P 2yb'
_space_group_name_H-M_alt 'P 1 21 1'
_atom_sites_solution_hydrogens geom
_atom_sites_solution_primary dual
_audit_creation_date 2019-03-22
_audit_creation_method
;
Olex2 1.2
(compiled 2018.05.29 svn.r3508 for OlexSys, GUI svn.r5506)
;
_audit_update_record
;
2021-06-21 deposited with the CCDC.	2021-07-19 downloaded from the CCDC.
;
_cell_angle_alpha 90
_cell_angle_beta 113.7741(9)
_cell_angle_gamma 90
_cell_formula_units_Z 2
_cell_length_a 8.4175(2)
_cell_length_b 12.4824(2)
_cell_length_c 10.4064(2)
_cell_measurement_reflns_used 9443
_cell_measurement_temperature 170(2)
_cell_measurement_theta_max 54.99
_cell_measurement_theta_min 4.04
_cell_volume 1000.62(4)
_computing_cell_refinement 'SAINT v8.37A (Bruker, 2015)'
_computing_data_reduction 'SAINT v8.37A (Bruker, 2015)'
_computing_molecular_graphics 'Olex2 (Dolomanov et al., 2009)'
_computing_publication_material 'Olex2 (Dolomanov et al., 2009)'
_computing_structure_refinement 'ShelXL (Sheldrick, 2015)'
_computing_structure_solution 'ShelXD (Sheldrick, 2008)'
_diffrn_ambient_temperature 170.03
_diffrn_measured_fraction_theta_full 0.999
_diffrn_measured_fraction_theta_max 0.999
_diffrn_measurement_device_type 'Bruker D8 Venture'
_diffrn_measurement_method '\f and \w scans'
_diffrn_radiation_type GaK\a
_diffrn_radiation_wavelength 1.34139
_diffrn_reflns_av_R_equivalents 0.0461
_diffrn_reflns_av_unetI/netI 0.0469
_diffrn_reflns_Laue_measured_fraction_full 0.999
_diffrn_reflns_Laue_measured_fraction_max 0.999
_diffrn_reflns_limit_h_max 10
_diffrn_reflns_limit_h_min -10
_diffrn_reflns_limit_k_max 15
_diffrn_reflns_limit_k_min -10
_diffrn_reflns_limit_l_max 12
_diffrn_reflns_limit_l_min -12
_diffrn_reflns_number 10927
_diffrn_reflns_point_group_measured_fraction_full 0.877
_diffrn_reflns_point_group_measured_fraction_max 0.873
_diffrn_reflns_theta_full 53.594
_diffrn_reflns_theta_max 54.962
_diffrn_reflns_theta_min 4.038
_diffrn_standards_number 0
_exptl_absorpt_coefficient_mu 8.382
_exptl_absorpt_correction_T_max 0.7508
_exptl_absorpt_correction_T_min 0.5402
_exptl_absorpt_correction_type multi-scan
_exptl_absorpt_process_details
'SADABS-2016/2 (Bruker,2016/2) was used for absorption correction. wR2(int) was 0.1506 before and 0.0807 after correction. The Ratio of minimum to maximum transmission is 0.7195. The \l/2 correction factor is Not present.'
_exptl_crystal_colour colourless
_exptl_crystal_density_diffrn 1.488
_exptl_crystal_description block
_exptl_crystal_F_000 440
_exptl_crystal_size_max 0.1
_exptl_crystal_size_mid 0.08
_exptl_crystal_size_min 0.06
_refine_diff_density_max 0.323
_refine_diff_density_min -0.500
_refine_diff_density_rms 0.063
_refine_ls_abs_structure_details
;
 Flack x determined using 1247 quotients [(I+)-(I-)]/[(I+)+(I-)]
 (Parsons, Flack and Wagner, Acta Cryst. B69 (2013) 249-259).
;
_refine_ls_abs_structure_Flack 0.075(6)
_refine_ls_extinction_method none
_refine_ls_goodness_of_fit_ref 1.092
_refine_ls_hydrogen_treatment constr
_refine_ls_matrix_type full
_refine_ls_number_parameters 244
_refine_ls_number_reflns 3331
_refine_ls_number_restraints 1
_refine_ls_restrained_S_all 1.092
_refine_ls_R_factor_all 0.0239
_refine_ls_R_factor_gt 0.0229
_refine_ls_shift/su_max 0.001
_refine_ls_shift/su_mean 0.000
_refine_ls_structure_factor_coef Fsqd
_refine_ls_weighting_details 'w=1/[\s^2^(Fo^2^)+(0.0046P)^2^+0.0513P] where P=(Fo^2^+2Fc^2^)/3'
_refine_ls_weighting_scheme calc
_refine_ls_wR_factor_gt 0.0544
_refine_ls_wR_factor_ref 0.0550
_reflns_Friedel_coverage 0.665
_reflns_Friedel_fraction_full 0.742
_reflns_Friedel_fraction_max 0.734
_reflns_number_gt 3245
_reflns_number_total 3331
_reflns_threshold_expression 'I > 2\s(I)'
_cod_data_source_file d1cc03449a2.cif
_cod_data_source_block 2
_cod_depositor_comments 'Adding full bibliography for 7128668--7128673.cif.'
_cod_database_code 7128668
_shelx_shelxl_version_number 2016/6
_shelx_space_group_comment
;
The symmetry employed for this shelxl refinement is uniquely defined
by the following loop, which should always be used as a source of
symmetry information in preference to the above space-group names.
They are only intended as comments.
;
_shelx_estimated_absorpt_t_max 0.633
_shelx_estimated_absorpt_t_min 0.488
_olex2_refinement_description
;
1. Fixed Uiso
 At 1.2 times of:
  All B(H) groups, All C(H) groups
2.a Aromatic/amide H refined with riding coordinates:
 C4(H4), C6(H6), C7(H7), C8(H8), C9(H9), C10(H10), C12(H12), C13(H13),
 C14(H14), C15(H15), C16(H16)
2.b Boron cage BH refined with riding coordinates:
 C1(H1), C2(H2), B4(H4A), B5(H5), B6(H6A), B8(H8A), B9(H9A), B10(H10A),
 B11(H11), B12(H12A)
;
_olex2_submission_special_instructions 'No special instructions were received'

loop_
_space_group_symop_operation_xyz
'x, y, z'
'-x, y+1/2, -z'

loop_
_atom_site_label
_atom_site_type_symbol
_atom_site_fract_x
_atom_site_fract_y
_atom_site_fract_z
_atom_site_U_iso_or_equiv
_atom_site_adp_type
_atom_site_occupancy
_atom_site_site_symmetry_order
_atom_site_calc_flag
_atom_site_refinement_flags_posn
_atom_site_refinement_flags_adp
_atom_site_refinement_flags_occupancy
_atom_site_disorder_assembly
_atom_site_disorder_group
I1 I 0.72577(3) 0.62141(5) 0.30493(2) 0.03022(10) Uani 1 1 d . . . . .
C1 C 0.5220(6) 0.8299(4) 0.1101(4) 0.0238(10) Uani 1 1 d . . . . .
H1 H 0.655864 0.850190 0.119703 0.029 Uiso 1 1 calc R . . . .
C2 C 0.4716(5) 0.8375(4) 0.2466(4) 0.0183(9) Uani 1 1 d . . . . .
H2 H 0.569549 0.862966 0.351969 0.022 Uiso 1 1 calc R . . . .
C3 C 0.3258(5) 0.6869(4) 0.3809(4) 0.0173(9) Uani 1 1 d . . . . .
C4 C 0.2151(5) 0.6063(5) 0.3641(4) 0.0184(12) Uani 1 1 d . . . . .
H4 H 0.150759 0.586516 0.268944 0.022 Uiso 1 1 calc R . . . .
C5 C 0.1739(5) 0.5421(4) 0.4657(4) 0.0179(9) Uani 1 1 d . . . . .
C6 C 0.0983(5) 0.4421(4) 0.4226(4) 0.0233(10) Uani 1 1 d . . . . .
H6 H 0.081764 0.416490 0.332087 0.028 Uiso 1 1 calc R . . . .
C7 C 0.0467(5) 0.3791(4) 0.5081(5) 0.0278(11) Uani 1 1 d . . . . .
H7 H -0.002619 0.310423 0.477153 0.033 Uiso 1 1 calc R . . . .
C8 C 0.0675(5) 0.4167(4) 0.6391(5) 0.0290(11) Uani 1 1 d . . . . .
H8 H 0.031576 0.374085 0.698213 0.035 Uiso 1 1 calc R . . . .
C9 C 0.1401(6) 0.5159(4) 0.6835(5) 0.0277(11) Uani 1 1 d . . . . .
H9 H 0.153709 0.541476 0.773337 0.033 Uiso 1 1 calc R . . . .
C10 C 0.1936(5) 0.5788(4) 0.5990(4) 0.0228(10) Uani 1 1 d . . . . .
H10 H 0.243907 0.646995 0.631187 0.027 Uiso 1 1 calc R . . . .
C11 C 0.4521(5) 0.7262(4) 0.5206(4) 0.0182(9) Uani 1 1 d . . . . .
C12 C 0.5814(5) 0.6587(4) 0.6079(4) 0.0252(11) Uani 1 1 d . . . . .
H12 H 0.587575 0.587211 0.578954 0.030 Uiso 1 1 calc R . . . .
C13 C 0.7023(6) 0.6940(4) 0.7373(4) 0.0278(11) Uani 1 1 d . . . . .
H13 H 0.790211 0.646906 0.796084 0.033 Uiso 1 1 calc R . . . .
C14 C 0.6934(6) 0.7977(5) 0.7794(4) 0.0287(12) Uani 1 1 d . . . . .
H14 H 0.776306 0.822204 0.867265 0.034 Uiso 1 1 calc R . . . .
C15 C 0.5661(6) 0.8655(4) 0.6957(4) 0.0240(10) Uani 1 1 d . . . . .
H15 H 0.560172 0.936562 0.726196 0.029 Uiso 1 1 calc R . . . .
C16 C 0.4452(5) 0.8309(4) 0.5658(4) 0.0209(10) Uani 1 1 d . . . . .
H16 H 0.357769 0.878537 0.507724 0.025 Uiso 1 1 calc R . . . .
B3 B 0.4977(6) 0.7127(4) 0.1876(5) 0.0197(10) Uani 1 1 d . . . . .
B4 B 0.4165(7) 0.7278(5) 0.0024(5) 0.0249(12) Uani 1 1 d . . . . .
H4A H 0.469494 0.679247 -0.061866 0.030 Uiso 1 1 calc R . . . .
B5 B 0.3522(7) 0.8634(5) -0.0406(5) 0.0285(12) Uani 1 1 d . . . . .
H5 H 0.363269 0.903331 -0.132947 0.034 Uiso 1 1 calc R . . . .
B6 B 0.3935(6) 0.9352(5) 0.1175(5) 0.0221(11) Uani 1 1 d . . . . .
H6A H 0.432870 1.021583 0.130896 0.027 Uiso 1 1 calc R . . . .
B7 B 0.3258(6) 0.7403(4) 0.2431(5) 0.0177(10) Uani 1 1 d . . . . .
B8 B 0.2850(6) 0.6701(5) 0.0826(4) 0.0205(10) Uani 1 1 d . . . . .
H8A H 0.249251 0.583116 0.070629 0.025 Uiso 1 1 calc R . . . .
B9 B 0.1937(7) 0.7643(5) -0.0596(5) 0.0260(12) Uani 1 1 d . . . . .
H9A H 0.096957 0.738911 -0.165504 0.031 Uiso 1 1 calc R . . . .
B10 B 0.1800(7) 0.8921(5) 0.0124(5) 0.0243(11) Uani 1 1 d . . . . .
H10A H 0.074830 0.950884 -0.045243 0.029 Uiso 1 1 calc R . . . .
B11 B 0.2625(6) 0.8776(5) 0.1976(5) 0.0200(11) Uani 1 1 d . . . . .
H11 H 0.213982 0.927452 0.263665 0.024 Uiso 1 1 calc R . . . .
B12 B 0.1379(6) 0.7725(5) 0.0877(5) 0.0201(11) Uani 1 1 d . . . . .
H12A H 0.004155 0.752509 0.078779 0.024 Uiso 1 1 calc R . . . .

loop_
_atom_site_aniso_label
_atom_site_aniso_U_11
_atom_site_aniso_U_22
_atom_site_aniso_U_33
_atom_site_aniso_U_23
_atom_site_aniso_U_13
_atom_site_aniso_U_12
I1 0.02106(13) 0.01991(17) 0.04536(16) -0.00019(19) 0.00890(10) 0.00522(17)
C1 0.031(2) 0.016(3) 0.032(2) 0.002(2) 0.019(2) 0.001(2)
C2 0.018(2) 0.014(3) 0.024(2) 0.0013(18) 0.0106(17) 0.0008(18)
C3 0.0163(19) 0.017(3) 0.0165(18) 0.0020(17) 0.0047(15) 0.0035(18)
C4 0.0166(17) 0.020(4) 0.0156(16) -0.0009(19) 0.0039(13) -0.001(2)
C5 0.0155(19) 0.014(2) 0.0216(19) 0.0032(17) 0.0046(16) 0.0013(17)
C6 0.021(2) 0.019(3) 0.028(2) 0.0008(19) 0.0089(18) -0.0006(19)
C7 0.021(3) 0.017(3) 0.043(3) 0.008(2) 0.011(2) -0.001(2)
C8 0.024(2) 0.029(3) 0.041(3) 0.016(2) 0.020(2) 0.005(2)
C9 0.030(2) 0.030(3) 0.029(2) 0.006(2) 0.0176(19) 0.005(2)
C10 0.026(2) 0.019(3) 0.024(2) 0.0009(17) 0.0104(17) 0.0015(19)
C11 0.016(2) 0.019(3) 0.0204(19) 0.0018(18) 0.0086(16) -0.0033(18)
C12 0.021(2) 0.022(3) 0.027(2) 0.0048(17) 0.0044(17) -0.0010(17)
C13 0.021(2) 0.029(3) 0.025(2) 0.008(2) 0.0011(17) 0.001(2)
C14 0.023(2) 0.038(4) 0.019(2) 0.001(2) 0.0020(18) -0.008(2)
C15 0.028(2) 0.021(3) 0.025(2) -0.006(2) 0.0131(19) -0.008(2)
C16 0.022(2) 0.018(3) 0.022(2) 0.0033(18) 0.0080(17) 0.0028(19)
B3 0.018(2) 0.016(3) 0.025(2) 0.002(2) 0.0094(19) 0.004(2)
B4 0.033(3) 0.020(3) 0.023(2) -0.003(2) 0.012(2) 0.000(2)
B5 0.041(3) 0.024(3) 0.026(3) 0.005(2) 0.019(2) 0.002(3)
B6 0.029(3) 0.015(3) 0.025(2) 0.005(2) 0.014(2) 0.007(2)
B7 0.018(2) 0.014(3) 0.020(2) 0.001(2) 0.0061(18) 0.002(2)
B8 0.023(2) 0.018(3) 0.020(2) -0.002(2) 0.0085(19) -0.002(2)
B9 0.031(3) 0.026(3) 0.018(2) 0.003(2) 0.006(2) -0.002(2)
B10 0.028(3) 0.023(3) 0.021(2) 0.006(2) 0.009(2) 0.004(2)
B11 0.020(2) 0.019(4) 0.021(2) 0.002(2) 0.008(2) 0.001(2)
B12 0.018(2) 0.019(3) 0.018(2) 0.004(2) 0.0019(18) 0.002(2)

loop_
_atom_type_symbol
_atom_type_description
_atom_type_scat_dispersion_real
_atom_type_scat_dispersion_imag
_atom_type_scat_source
C C 0.0148 0.0070 'International Tables Vol C Tables 4.2.6.8 and 6.1.1.4'
H H 0.0000 0.0000 'International Tables Vol C Tables 4.2.6.8 and 6.1.1.4'
B B 0.0073 0.0030 'International Tables Vol C Tables 4.2.6.8 and 6.1.1.4'
I I 0.0969 5.4976 'International Tables Vol C Tables 4.2.6.8 and 6.1.1.4'

loop_
_geom_angle_atom_site_label_1
_geom_angle_atom_site_label_2
_geom_angle_atom_site_label_3
_geom_angle
_geom_angle_site_symmetry_1
_geom_angle_site_symmetry_3
_geom_angle_publ_flag
C2 C1 B3 61.5(3) . . ?
C2 C1 B4 111.6(3) . . ?
C2 C1 B5 111.8(3) . . ?
C2 C1 B6 62.0(3) . . ?
B3 C1 B6 115.6(3) . . ?
B4 C1 B3 62.7(3) . . ?
B4 C1 B5 63.3(3) . . ?
B4 C1 B6 115.6(4) . . ?
B5 C1 B3 115.4(4) . . ?
B5 C1 B6 62.8(3) . . ?
C1 C2 B3 61.5(3) . . ?
C1 C2 B6 61.3(3) . . ?
C1 C2 B7 111.9(3) . . ?
C1 C2 B11 110.8(3) . . ?
B3 C2 B6 115.0(3) . . ?
B7 C2 B3 63.0(3) . . ?
B7 C2 B6 115.9(3) . . ?
B11 C2 B3 115.2(4) . . ?
B11 C2 B6 62.4(3) . . ?
B11 C2 B7 63.6(3) . . ?
C4 C3 C11 124.0(4) . . ?
C4 C3 B7 117.0(3) . . ?
C11 C3 B7 118.9(4) . . ?
C3 C4 C5 132.0(4) . . ?
C6 C5 C4 117.7(4) . . ?
C6 C5 C10 117.8(4) . . ?
C10 C5 C4 124.2(4) . . ?
C7 C6 C5 121.7(4) . . ?
C6 C7 C8 119.5(5) . . ?
C9 C8 C7 119.9(4) . . ?
C8 C9 C10 120.8(4) . . ?
C9 C10 C5 120.3(4) . . ?
C12 C11 C3 120.0(4) . . ?
C12 C11 C16 118.4(4) . . ?
C16 C11 C3 121.6(4) . . ?
C11 C12 C13 121.1(5) . . ?
C14 C13 C12 119.5(4) . . ?
C15 C14 C13 120.5(4) . . ?
C14 C15 C16 120.2(5) . . ?
C15 C16 C11 120.2(4) . . ?
C1 B3 I1 118.1(3) . . ?
C1 B3 B4 57.9(3) . . ?
C1 B3 B7 104.5(3) . . ?
C1 B3 B8 104.4(3) . . ?
C2 B3 I1 119.5(3) . . ?
C2 B3 C1 56.9(3) . . ?
C2 B3 B4 104.1(4) . . ?
C2 B3 B7 58.4(3) . . ?
C2 B3 B8 104.5(3) . . ?
B4 B3 I1 122.7(3) . . ?
B4 B3 B7 108.7(3) . . ?
B7 B3 I1 124.9(3) . . ?
B8 B3 I1 130.2(3) . . ?
B8 B3 B4 60.6(3) . . ?
B8 B3 B7 60.5(3) . . ?
C1 B4 B3 59.4(3) . . ?
C1 B4 B5 58.4(3) . . ?
C1 B4 B8 104.6(3) . . ?
C1 B4 B9 104.0(4) . . ?
B3 B4 B5 108.6(4) . . ?
B3 B4 B8 59.3(3) . . ?
B3 B4 B9 108.0(3) . . ?
B5 B4 B8 108.6(4) . . ?
B5 B4 B9 59.7(3) . . ?
B9 B4 B8 60.8(3) . . ?
C1 B5 B4 58.3(3) . . ?
C1 B5 B6 59.4(3) . . ?
C1 B5 B9 104.3(4) . . ?
C1 B5 B10 104.5(3) . . ?
B4 B5 B6 108.7(4) . . ?
B4 B5 B10 108.5(4) . . ?
B6 B5 B10 59.5(3) . . ?
B9 B5 B4 60.2(3) . . ?
B9 B5 B6 108.2(3) . . ?
B9 B5 B10 60.4(3) . . ?
C1 B6 C2 56.6(3) . . ?
C1 B6 B5 57.8(3) . . ?
C1 B6 B10 103.8(4) . . ?
C1 B6 B11 103.3(4) . . ?
C2 B6 B5 103.5(4) . . ?
C2 B6 B10 103.8(4) . . ?
C2 B6 B11 57.8(3) . . ?
B10 B6 B5 60.3(3) . . ?
B10 B6 B11 60.0(3) . . ?
B11 B6 B5 107.6(4) . . ?
C2 B7 B3 58.6(3) . . ?
C2 B7 B8 103.4(3) . . ?
C2 B7 B11 57.7(3) . . ?
C2 B7 B12 102.9(3) . . ?
C3 B7 C2 122.7(4) . . ?
C3 B7 B3 120.4(4) . . ?
C3 B7 B8 124.7(4) . . ?
C3 B7 B11 122.2(4) . . ?
C3 B7 B12 126.2(4) . . ?
B3 B7 B11 106.8(3) . . ?
B8 B7 B3 58.8(3) . . ?
B8 B7 B11 107.1(3) . . ?
B8 B7 B12 60.1(3) . . ?
B12 B7 B3 106.5(3) . . ?
B12 B7 B11 59.3(3) . . ?
B3 B8 B4 60.1(3) . . ?
B3 B8 B7 60.6(3) . . ?
B3 B8 B9 107.6(4) . . ?
B3 B8 B12 107.9(4) . . ?
B4 B8 B7 108.5(4) . . ?
B4 B8 B9 59.5(3) . . ?
B4 B8 B12 107.0(4) . . ?
B7 B8 B9 107.7(4) . . ?
B7 B8 B12 60.0(3) . . ?
B12 B8 B9 59.2(3) . . ?
B4 B9 B8 59.8(3) . . ?
B4 B9 B10 108.3(4) . . ?
B5 B9 B4 60.1(3) . . ?
B5 B9 B8 108.1(3) . . ?
B5 B9 B10 60.1(3) . . ?
B5 B9 B12 108.2(4) . . ?
B10 B9 B8 108.5(3) . . ?
B12 B9 B4 108.0(3) . . ?
B12 B9 B8 60.2(3) . . ?
B12 B9 B10 60.2(3) . . ?
B5 B10 B9 59.5(3) . . ?
B5 B10 B12 107.3(4) . . ?
B6 B10 B5 60.2(3) . . ?
B6 B10 B9 108.1(4) . . ?
B6 B10 B11 60.3(3) . . ?
B6 B10 B12 108.3(3) . . ?
B9 B10 B12 59.7(3) . . ?
B11 B10 B5 107.7(3) . . ?
B11 B10 B9 107.5(4) . . ?
B11 B10 B12 59.9(3) . . ?
C2 B11 B6 59.8(3) . . ?
C2 B11 B7 58.6(3) . . ?
C2 B11 B10 105.1(3) . . ?
C2 B11 B12 104.3(4) . . ?
B6 B11 B7 109.6(3) . . ?
B10 B11 B6 59.7(3) . . ?
B10 B11 B7 109.2(4) . . ?
B10 B11 B12 60.4(3) . . ?
B12 B11 B6 108.3(3) . . ?
B12 B11 B7 60.2(3) . . ?
B7 B12 B8 60.0(3) . . ?
B9 B12 B7 108.8(3) . . ?
B9 B12 B8 60.6(3) . . ?
B9 B12 B10 60.1(3) . . ?
B9 B12 B11 107.7(4) . . ?
B10 B12 B7 108.9(4) . . ?
B10 B12 B8 108.7(3) . . ?
B11 B12 B7 60.5(3) . . ?
B11 B12 B8 108.0(3) . . ?
B11 B12 B10 59.7(3) . . ?

loop_
_geom_bond_atom_site_label_1
_geom_bond_atom_site_label_2
_geom_bond_distance
_geom_bond_site_symmetry_2
_geom_bond_publ_flag
I1 B3 2.141(5) . ?
C1 C2 1.641(5) . ?
C1 B3 1.721(7) . ?
C1 B4 1.693(7) . ?
C1 B5 1.694(7) . ?
C1 B6 1.724(7) . ?
C2 B3 1.721(7) . ?
C2 B6 1.736(7) . ?
C2 B7 1.715(7) . ?
C2 B11 1.698(6) . ?
C3 C4 1.335(7) . ?
C3 C11 1.496(5) . ?
C3 B7 1.581(6) . ?
C4 C5 1.474(6) . ?
C5 C6 1.391(6) . ?
C5 C10 1.406(6) . ?
C6 C7 1.382(6) . ?
C7 C8 1.385(7) . ?
C8 C9 1.376(7) . ?
C9 C10 1.382(6) . ?
C11 C12 1.387(6) . ?
C11 C16 1.397(6) . ?
C12 C13 1.392(6) . ?
C13 C14 1.378(8) . ?
C14 C15 1.368(7) . ?
C15 C16 1.393(6) . ?
B3 B4 1.776(7) . ?
B3 B7 1.795(6) . ?
B3 B8 1.762(6) . ?
B4 B5 1.778(8) . ?
B4 B8 1.784(7) . ?
B4 B9 1.779(7) . ?
B5 B6 1.781(7) . ?
B5 B9 1.771(8) . ?
B5 B10 1.782(7) . ?
B6 B10 1.769(7) . ?
B6 B11 1.779(7) . ?
B7 B8 1.794(7) . ?
B7 B11 1.800(8) . ?
B7 B12 1.793(6) . ?
B8 B9 1.801(7) . ?
B8 B12 1.795(7) . ?
B9 B10 1.786(8) . ?
B9 B12 1.778(6) . ?
B10 B11 1.774(6) . ?
B10 B12 1.787(7) . ?
B11 B12 1.778(8) . ?
